data_7110646
loop_
_publ_author_name
'Lightfoot, Matthew P.'
'Mair, Francis S.'
'Pritchard, Robin G.'
'Warren, John E.'

_publ_section_title
;
 New supramolecular packing motifs: \p-stacked rods encased in
 triply-helical hydrogen bonded amide strands
;
_journal_issue 19
_journal_name_full 'Chemical Communications'
_journal_page_first 1945
_journal_paper_doi 10.1039/a905245c
_journal_year 1999
_chemical_formula_sum 'C18 H27 N3 O6'
_chemical_formula_weight 381.43
_chemical_melting_point 150
_chemical_name_systematic
; 
 1,3,5-N,N',N''-tris(2-methoxyethyl)trimesic amide 
;
_space_group_IT_number 4
_symmetry_cell_setting monoclinic
_symmetry_space_group_name_Hall 'P 2yb'
_symmetry_space_group_name_H-M 'P 1 21 1'
_atom_sites_solution_hydrogens geom
_atom_sites_solution_primary direct
_atom_sites_solution_secondary difmap
_audit_creation_method SHELXL-97
_cell_angle_alpha 90.00
_cell_angle_beta 95.84(5)
_cell_angle_gamma 90.00
_cell_formula_units_Z 2
_cell_length_a 10.776(7)
_cell_length_b 7.241(6)
_cell_length_c 13.028(8)
_cell_measurement_temperature 293(2)
_cell_volume 1011.3(12)
_computing_structure_refinement 'SHELXL-97 (Sheldrick, 1997)'
_computing_structure_solution 'SHELXS-97 (Sheldrick, 1990)'
_diffrn_ambient_temperature 293(2)
_diffrn_measured_fraction_theta_full 0.998
_diffrn_measured_fraction_theta_max 0.998
_diffrn_measurement_device_type 'Rigaku AFC6S'
_diffrn_radiation_monochromator graphite
_diffrn_radiation_source 'fine-focus sealed tube'
_diffrn_radiation_type MoK\a
_diffrn_radiation_wavelength 0.71069
_diffrn_reflns_av_R_equivalents 0.0000
_diffrn_reflns_av_sigmaI/netI 0.0703
_diffrn_reflns_limit_h_max 12
_diffrn_reflns_limit_h_min 0
_diffrn_reflns_limit_k_max 8
_diffrn_reflns_limit_k_min 0
_diffrn_reflns_limit_l_max 15
_diffrn_reflns_limit_l_min -15
_diffrn_reflns_number 1944
_diffrn_reflns_theta_full 25.02
_diffrn_reflns_theta_max 25.02
_diffrn_reflns_theta_min 2.34
_exptl_absorpt_coefficient_mu 0.094
_exptl_absorpt_correction_T_max 0.9814
_exptl_absorpt_correction_T_min 0.9722
_exptl_crystal_colour colourless
_exptl_crystal_density_diffrn 1.253
_exptl_crystal_density_method 'not measured'
_exptl_crystal_description needle
_exptl_crystal_F_000 408
_exptl_crystal_size_max 0.30
_exptl_crystal_size_mid 0.30
_exptl_crystal_size_min 0.20
_refine_diff_density_max 0.246
_refine_diff_density_min -0.251
_refine_diff_density_rms 0.071
_refine_ls_abs_structure_details 'Flack H D (1983), Acta Cryst. A39, 876-881'
_refine_ls_abs_structure_Flack 0(3)
_refine_ls_extinction_method none
_refine_ls_goodness_of_fit_ref 1.088
_refine_ls_hydrogen_treatment mixed
_refine_ls_matrix_type full
_refine_ls_number_parameters 271
_refine_ls_number_reflns 1944
_refine_ls_number_restraints 5
_refine_ls_restrained_S_all 1.089
_refine_ls_R_factor_all 0.1138
_refine_ls_R_factor_gt 0.0636
_refine_ls_shift/su_max 0.013
_refine_ls_shift/su_mean 0.002
_refine_ls_structure_factor_coef Fsqd
_refine_ls_weighting_details 'calc w=1/[\s^2^(Fo^2^)+(0.0817P)^2^+0.0000P] where P=(Fo^2^+2Fc^2^)/3'
_refine_ls_weighting_scheme calc
_refine_ls_wR_factor_gt 0.1419
_refine_ls_wR_factor_ref 0.1629
_reflns_number_gt 1337
_reflns_number_total 1944
_reflns_threshold_expression >2sigma(I)
_cod_data_source_file 905245csup1.cif
_cod_data_source_block s1
_cod_depositor_comments
;
The following automatic conversions were performed:
'_atom_site_symetry_multiplicity' tag replaced with
'_atom_site_symmetry_multiplicity'.

Automatic conversion script
Id: cif_correct_tags 1440 2010-10-19 06:21:57Z saulius 

The following automatic conversions were performed:

'_symmetry_cell_setting' value 'Monoclinic' changed to 'monoclinic'
according to /home/saulius/struct/CIF-dictionaries/cif_core.dic
dictionary named 'cif_core.dic' version 2.4.2 from 2011-04-26.

Automatic conversion script
Id: cif_fix_values 1891 2012-01-12 08:04:46Z andrius 
;
_cod_original_cell_volume 1011.4(13)
_cod_original_sg_symbol_H-M P21
_cod_database_code 7110646

loop_
_symmetry_equiv_pos_as_xyz
'x, y, z'
'-x, y+1/2, -z'

loop_
_atom_site_label
_atom_site_type_symbol
_atom_site_fract_x
_atom_site_fract_y
_atom_site_fract_z
_atom_site_U_iso_or_equiv
_atom_site_adp_type
_atom_site_occupancy
_atom_site_symmetry_multiplicity
_atom_site_calc_flag
_atom_site_refinement_flags
_atom_site_disorder_assembly
_atom_site_disorder_group
O13 O 1.2741(4) -0.0091(7) 0.8571(3) 0.0652(12) Uani 1 1 d . . .
O17A O 1.4269(6) 0.5271(9) 0.8545(4) 0.078(2) Uani 0.782(12) 1 d PD A 1
O17B O 1.556(2) 0.468(3) 0.8156(18) 0.090(10) Uani 0.218(12) 1 d PD A 2
O19 O 1.0623(4) 0.0205(6) 1.2778(3) 0.0613(11) Uani 1 1 d . . .
O23 O 0.9205(5) 0.5380(6) 1.3793(4) 0.0741(13) Uani 1 1 d . . .
O7 O 0.7043(3) -0.0158(5) 0.8673(3) 0.0526(10) Uani 1 1 d . . .
O11 O 0.6589(5) 0.0052(8) 0.5147(3) 0.0887(16) Uani 1 1 d . . .
N14 N 1.3390(4) 0.2204(7) 0.9680(3) 0.0495(11) Uani 1 1 d . . .
H14 H 1.3198 0.2905 1.0173 0.059 Uiso 1 1 calc R . .
N20 N 0.8946(4) 0.2073(7) 1.2551(3) 0.0489(11) Uani 1 1 d . . .
H20 H 0.8442 0.2669 1.2115 0.059 Uiso 1 1 calc R . .
N8 N 0.7932(4) 0.1898(7) 0.7660(3) 0.0503(11) Uani 1 1 d . . .
H8 H 0.8511 0.2708 0.7630 0.060 Uiso 1 1 calc R . .
C2 C 1.0230(5) 0.1035(7) 0.8962(4) 0.0411(11) Uani 1 1 d . . .
H2 H 1.0321 0.1017 0.8259 0.049 Uiso 1 1 calc R . .
C3 C 1.1277(4) 0.1053(7) 0.9665(4) 0.0397(11) Uani 1 1 d . . .
C13 C 1.2532(5) 0.0997(8) 0.9269(4) 0.0464(12) Uani 1 1 d . . .
C15 C 1.4609(5) 0.2387(9) 0.9340(4) 0.0574(16) Uani 1 1 d . A .
H15A H 1.4917 0.1166 0.9195 0.069 Uiso 1 1 calc R . .
H15B H 1.5164 0.2904 0.9900 0.069 Uiso 1 1 calc R . .
C16 C 1.4671(8) 0.3553(12) 0.8414(7) 0.094(3) Uani 1 1 d D . .
H16A H 1.5526 0.3598 0.8245 0.113 Uiso 0.782(12) 1 calc PR A 1
H16B H 1.4168 0.2994 0.7836 0.113 Uiso 0.782(12) 1 calc PR A 1
H16C H 1.4534 0.2703 0.7839 0.113 Uiso 0.218(12) 1 calc PR A 2
H16D H 1.3927 0.4315 0.8384 0.113 Uiso 0.218(12) 1 calc PR A 2
C18B C 1.542(6) 0.609(6) 0.743(3) 0.12(2) Uani 0.218(12) 1 d PD A 2
H18A H 1.4571 0.6135 0.7134 0.186 Uiso 0.218(12) 1 calc PR A 2
H18B H 1.5959 0.5863 0.6904 0.186 Uiso 0.218(12) 1 calc PR A 2
H18C H 1.5640 0.7247 0.7764 0.186 Uiso 0.218(12) 1 calc PR A 2
C18A C 1.4540(13) 0.6492(14) 0.7744(8) 0.088(4) Uani 0.782(12) 1 d PD A 1
H18D H 1.5427 0.6586 0.7734 0.132 Uiso 0.782(12) 1 calc PR A 1
H18E H 1.4201 0.7690 0.7864 0.132 Uiso 0.782(12) 1 calc PR A 1
H18F H 1.4173 0.6025 0.7093 0.132 Uiso 0.782(12) 1 calc PR A 1
C4 C 1.1144(5) 0.1110(7) 1.0719(4) 0.0427(12) Uani 1 1 d . . .
H4 H 1.1847 0.1141 1.1196 0.051 Uiso 1 1 calc R . .
C5 C 0.9949(5) 0.1119(7) 1.1059(4) 0.0412(12) Uani 1 1 d . . .
C19 C 0.9864(5) 0.1099(9) 1.2204(4) 0.0458(12) Uani 1 1 d . . .
C21 C 0.8764(7) 0.2164(9) 1.3638(4) 0.0614(17) Uani 1 1 d . . .
H21A H 0.9550 0.1920 1.4047 0.074 Uiso 1 1 calc R . .
H21B H 0.8175 0.1218 1.3796 0.074 Uiso 1 1 calc R . .
C22 C 0.8279(7) 0.4039(9) 1.3925(5) 0.0642(18) Uani 1 1 d . . .
H22A H 0.7522 0.4331 1.3488 0.077 Uiso 1 1 calc R . .
H22B H 0.8089 0.4030 1.4637 0.077 Uiso 1 1 calc R . .
C24 C 0.8758(9) 0.7200(11) 1.3939(7) 0.106(3) Uani 1 1 d . . .
H24A H 0.8061 0.7446 1.3438 0.159 Uiso 1 1 calc R . .
H24B H 0.9410 0.8073 1.3857 0.159 Uiso 1 1 calc R . .
H24C H 0.8500 0.7308 1.4621 0.159 Uiso 1 1 calc R . .
C6 C 0.8911(5) 0.1093(7) 1.0342(4) 0.0419(12) Uani 1 1 d . . .
H6 H 0.8118 0.1110 1.0564 0.050 Uiso 1 1 calc R . .
C1 C 0.9044(4) 0.1042(8) 0.9285(4) 0.0404(12) Uani 1 1 d . . .
C7 C 0.7912(5) 0.0875(8) 0.8524(4) 0.0439(12) Uani 1 1 d . . .
C9 C 0.7012(6) 0.1672(9) 0.6785(4) 0.0592(16) Uani 1 1 d . . .
H9A H 0.6880 0.2843 0.6430 0.071 Uiso 1 1 calc R . .
H9B H 0.6226 0.1292 0.7022 0.071 Uiso 1 1 calc R . .
C10 C 0.7427(6) 0.0252(11) 0.6054(5) 0.0694(18) Uani 1 1 d . . .
H10A H 0.8241 0.0598 0.5860 0.083 Uiso 1 1 calc R . .
H10B H 0.7512 -0.0929 0.6406 0.083 Uiso 1 1 calc R . .
C12 C 0.5641(9) -0.1213(17) 0.5259(7) 0.130(4) Uani 1 1 d . . .
H12A H 0.6000 -0.2382 0.5473 0.194 Uiso 1 1 calc R . .
H12B H 0.5140 -0.1358 0.4612 0.194 Uiso 1 1 calc R . .
H12C H 0.5130 -0.0774 0.5769 0.194 Uiso 1 1 calc R . .

loop_
_atom_site_aniso_label
_atom_site_aniso_U_11
_atom_site_aniso_U_22
_atom_site_aniso_U_33
_atom_site_aniso_U_23
_atom_site_aniso_U_13
_atom_site_aniso_U_12
O13 0.069(3) 0.055(3) 0.075(3) -0.025(3) 0.022(2) -0.009(2)
O17A 0.096(5) 0.062(4) 0.078(4) 0.000(4) 0.026(3) 0.010(4)
O17B 0.086(17) 0.088(19) 0.100(17) 0.018(15) 0.029(13) -0.043(15)
O19 0.086(3) 0.049(2) 0.048(2) 0.004(2) 0.0037(19) 0.022(2)
O23 0.095(3) 0.039(2) 0.091(3) -0.009(2) 0.026(3) 0.000(2)
O7 0.053(2) 0.039(2) 0.066(2) 0.009(2) 0.0045(18) -0.007(2)
O11 0.109(4) 0.087(4) 0.066(3) -0.007(3) -0.010(3) -0.025(3)
N14 0.048(2) 0.038(3) 0.063(3) -0.011(2) 0.011(2) 0.000(2)
N20 0.064(3) 0.038(3) 0.046(2) 0.005(2) 0.011(2) 0.010(3)
N8 0.060(3) 0.040(3) 0.050(2) 0.006(2) 0.001(2) -0.008(2)
C2 0.056(3) 0.024(2) 0.044(3) -0.005(3) 0.010(2) -0.004(3)
C3 0.050(3) 0.021(2) 0.048(3) -0.003(3) 0.007(2) -0.002(3)
C13 0.055(3) 0.035(3) 0.048(3) 0.001(3) 0.003(2) 0.004(3)
C15 0.050(3) 0.050(4) 0.074(4) -0.003(3) 0.015(3) -0.005(3)
C16 0.102(6) 0.074(6) 0.113(6) -0.009(5) 0.045(5) -0.015(5)
C18B 0.23(6) 0.08(3) 0.08(2) -0.01(3) 0.08(3) -0.05(4)
C18A 0.130(10) 0.065(7) 0.071(6) 0.023(5) 0.023(6) 0.015(6)
C4 0.056(3) 0.022(2) 0.050(3) -0.002(3) 0.003(2) 0.001(3)
C5 0.053(3) 0.019(2) 0.052(3) 0.001(3) 0.009(3) -0.001(3)
C19 0.058(3) 0.034(3) 0.046(3) 0.001(3) 0.005(3) -0.004(3)
C21 0.094(5) 0.038(3) 0.056(3) 0.005(3) 0.024(3) 0.008(3)
C22 0.087(5) 0.044(4) 0.067(4) 0.000(3) 0.034(4) 0.008(3)
C24 0.147(8) 0.041(4) 0.131(7) -0.014(5) 0.025(6) 0.005(5)
C6 0.046(3) 0.024(2) 0.057(3) -0.005(3) 0.013(2) -0.003(3)
C1 0.052(3) 0.022(2) 0.047(3) 0.003(3) 0.006(2) -0.008(3)
C7 0.051(3) 0.027(3) 0.055(3) -0.004(3) 0.010(2) 0.004(3)
C9 0.069(4) 0.055(4) 0.052(3) 0.009(3) -0.002(3) 0.004(3)
C10 0.071(4) 0.076(5) 0.060(4) -0.003(4) -0.003(3) 0.000(4)
C12 0.133(8) 0.120(10) 0.127(8) 0.002(7) -0.026(6) -0.042(8)

loop_
_atom_type_symbol
_atom_type_description
_atom_type_scat_dispersion_real
_atom_type_scat_dispersion_imag
_atom_type_scat_source
C C 0.0033 0.0016 'International Tables Vol C Tables 4.2.6.8 and 6.1.1.4'
H H 0.0000 0.0000 'International Tables Vol C Tables 4.2.6.8 and 6.1.1.4'
N N 0.0061 0.0033 'International Tables Vol C Tables 4.2.6.8 and 6.1.1.4'
O O 0.0106 0.0060 'International Tables Vol C Tables 4.2.6.8 and 6.1.1.4'

loop_
_geom_angle_atom_site_label_1
_geom_angle_atom_site_label_2
_geom_angle_atom_site_label_3
_geom_angle
C16 O17A C18A 113.1(7)
C16 O17B C18B 127(3)
C22 O23 C24 111.5(6)
C12 O11 C10 113.1(6)
C13 N14 C15 123.5(4)
C19 N20 C21 122.3(5)
C7 N8 C9 121.9(5)
C3 C2 C1 121.0(5)
C2 C3 C4 119.6(5)
C2 C3 C13 118.6(4)
C4 C3 C13 121.8(4)
O13 C13 N14 122.4(5)
O13 C13 C3 120.5(5)
N14 C13 C3 117.1(5)
N14 C15 C16 115.0(6)
O17A C16 O17B 73.1(13)
O17A C16 C15 112.7(7)
O17B C16 C15 130.7(13)
C3 C4 C5 120.0(5)
C6 C5 C4 119.4(5)
C6 C5 C19 123.0(5)
C4 C5 C19 117.6(4)
O19 C19 N20 122.8(5)
O19 C19 C5 120.2(5)
N20 C19 C5 117.0(5)
N20 C21 C22 111.4(5)
O23 C22 C21 108.7(5)
C5 C6 C1 120.6(5)
C2 C1 C6 119.3(5)
C2 C1 C7 120.8(4)
C6 C1 C7 119.7(4)
O7 C7 N8 122.9(5)
O7 C7 C1 121.8(5)
N8 C7 C1 115.3(5)
N8 C9 C10 110.7(5)
O11 C10 C9 113.2(6)

loop_
_geom_bond_atom_site_label_1
_geom_bond_atom_site_label_2
_geom_bond_distance
O13 C13 1.242(7)
O17A C16 1.333(10)
O17A C18A 1.421(11)
O17B C16 1.328(18)
O17B C18B 1.38(3)
O19 C19 1.234(6)
O23 C22 1.415(8)
O23 C24 1.422(10)
O7 C7 1.229(6)
O11 C12 1.391(11)
O11 C10 1.419(7)
N14 C13 1.343(7)
N14 C15 1.435(6)
N20 C19 1.332(7)
N20 C21 1.451(7)
N8 C7 1.350(7)
N8 C9 1.442(7)
C2 C3 1.380(7)
C2 C1 1.386(7)
C3 C4 1.396(7)
C3 C13 1.496(7)
C15 C16 1.479(10)
C4 C5 1.404(7)
C5 C6 1.382(7)
C5 C19 1.503(7)
C21 C22 1.515(9)
C6 C1 1.399(7)
C1 C7 1.497(7)
C9 C10 1.500(9)
